data_7221690
loop_
_publ_author_name
'Lee, Jae Hwa'
'Kim, Tae Kyung'
'Suh, Myunghyun Paik'
'Moon, Hoi Ri'

_publ_section_title
;
 Solvent-induced single-crystal to single-crystal transformation of a
 Zn4O-containing doubly interpenetrated metal--organic framework with a
 pcu net
;
_journal_issue 46
_journal_name_full CrystEngComm
_journal_page_first 8807
_journal_paper_doi 10.1039/C5CE01074H
_journal_volume 17
_journal_year 2015
_chemical_compound_source 'Zinc nitrate hexahydrate, bis(4-carboxyphenyl)-N-methylamine'
_chemical_formula_moiety 'C45 H33 N3 O13 Zn4, 3(C3 H7), 3(C3 H7)'
_chemical_formula_sum 'C63 H75 N3 O13 Zn4'
_chemical_formula_weight 1343.74
_chemical_name_common Zn4OCPMA_hexane
_chemical_name_systematic
; 
 ? 
;
_space_group_IT_number 167
_symmetry_cell_setting trigonal
_symmetry_space_group_name_Hall '-R 3 2"c'
_symmetry_space_group_name_H-M 'R -3 c :H'
_atom_sites_solution_hydrogens geom
_atom_sites_solution_primary direct
_atom_sites_solution_secondary difmap
_audit_creation_method SHELXL-97
_audit_update_record
;
2015-07-25 deposited with the CCDC.
2015-07-30 downloaded from the CCDC.
;
_cell_angle_alpha 90.00
_cell_angle_beta 90.00
_cell_angle_gamma 120.00
_cell_formula_units_Z 12
_cell_length_a 18.653(3)
_cell_length_b 18.653(3)
_cell_length_c 65.066(13)
_cell_measurement_reflns_used 157199
_cell_measurement_temperature 100(2)
_cell_measurement_theta_max 32.803
_cell_measurement_theta_min 2.274
_cell_volume 19606(6)
_computing_cell_refinement HKL3000
_computing_data_collection 'PAL ADSC Quantum-210 ADX Program'
_computing_data_reduction HKL3000
_computing_molecular_graphics 'MS modeling'
_computing_publication_material WinGX
_computing_structure_refinement 'Bruker SHELXTL-XL'
_computing_structure_solution 'Bruker SHELXTL-XS'
_diffrn_ambient_temperature 100(2)
_diffrn_measured_fraction_theta_full 0.973
_diffrn_measured_fraction_theta_max 0.973
_diffrn_measurement_device_type 'ADSC Q210 CCD area detector'
_diffrn_measurement_method 'omega scan'
_diffrn_radiation_monochromator 'Si(111) double crystal monochromator'
_diffrn_radiation_source 'PLSII 2D bending magnet'
_diffrn_radiation_type synchrotron
_diffrn_radiation_wavelength 0.67999
_diffrn_reflns_av_R_equivalents 0.0367
_diffrn_reflns_av_sigmaI/netI 0.0237
_diffrn_reflns_limit_h_max 28
_diffrn_reflns_limit_h_min -28
_diffrn_reflns_limit_k_max 28
_diffrn_reflns_limit_k_min -28
_diffrn_reflns_limit_l_max 94
_diffrn_reflns_limit_l_min -94
_diffrn_reflns_number 77769
_diffrn_reflns_theta_full 31.50
_diffrn_reflns_theta_max 31.50
_diffrn_reflns_theta_min 2.27
_exptl_absorpt_coefficient_mu 1.340
_exptl_absorpt_correction_T_max 0.7848
_exptl_absorpt_correction_T_min 0.7220
_exptl_absorpt_correction_type multi-scan
_exptl_absorpt_process_details 'HKL3000 Scalepack'
_exptl_crystal_colour Orange
_exptl_crystal_density_diffrn 1.366
_exptl_crystal_density_method 'not measured'
_exptl_crystal_description 'Length, width, and breadth roughly equal'
_exptl_crystal_F_000 8376
_exptl_crystal_recrystallization_method 'Solvothermal synthesis'
_exptl_crystal_size_max 0.26
_exptl_crystal_size_mid 0.23
_exptl_crystal_size_min 0.19
_refine_diff_density_max 1.345
_refine_diff_density_min -0.897
_refine_diff_density_rms 0.139
_refine_ls_extinction_coef 0.00350(17)
_refine_ls_extinction_expression Fc^*^=kFc[1+0.001xFc^2^\l^3^/sin(2\q)]^-1/4^
_refine_ls_extinction_method SHELXL
_refine_ls_goodness_of_fit_ref 0.998
_refine_ls_hydrogen_treatment constr
_refine_ls_matrix_type full
_refine_ls_number_parameters 321
_refine_ls_number_reflns 8067
_refine_ls_number_restraints 34
_refine_ls_restrained_S_all 1.002
_refine_ls_R_factor_all 0.0819
_refine_ls_R_factor_gt 0.0575
_refine_ls_shift/su_max 0.002
_refine_ls_shift/su_mean 0.000
_refine_ls_structure_factor_coef Fsqd
_refine_ls_weighting_details 'calc w=1/[\s^2^(Fo^2^)+(0.1335P)^2^+0.0000P] where P=(Fo^2^+2Fc^2^)/3'
_refine_ls_weighting_scheme calc
_refine_ls_wR_factor_gt 0.1516
_refine_ls_wR_factor_ref 0.1753
_reflns_number_gt 5700
_reflns_number_total 8067
_reflns_threshold_expression >2sigma(I)
_cod_data_source_file c5ce01074h2.cif
_cod_data_source_block zn4ocpma_hx_r-3c
_cod_depositor_comments
;
The following automatic conversions were performed:

'_symmetry_cell_setting' value 'Trigonal' changed to 'trigonal'
according to
/usr/data/users/saulius/crontab/automatic-downloads/rss-feeds/RSC/lib/dictionaries/cif_core.dic
dictionary named 'cif_core.dic' version 2.4.2 from 2011-04-26.

Automatic conversion script
Id: cif_fix_values 3271 2015-04-21 07:52:19Z andrius 

 Adding full bibliography for 7221688--7221691.cif.
;
_cod_original_cell_volume 19605(6)
_cod_original_sg_symbol_H-M 'R -3 c'
_cod_database_code 7221690

loop_
_symmetry_equiv_pos_as_xyz
'x, y, z'
'-y, x-y, z'
'-x+y, -x, z'
'y, x, -z+1/2'
'x-y, -y, -z+1/2'
'-x, -x+y, -z+1/2'
'x+2/3, y+1/3, z+1/3'
'-y+2/3, x-y+1/3, z+1/3'
'-x+y+2/3, -x+1/3, z+1/3'
'y+2/3, x+1/3, -z+5/6'
'x-y+2/3, -y+1/3, -z+5/6'
'-x+2/3, -x+y+1/3, -z+5/6'
'x+1/3, y+2/3, z+2/3'
'-y+1/3, x-y+2/3, z+2/3'
'-x+y+1/3, -x+2/3, z+2/3'
'y+1/3, x+2/3, -z+7/6'
'x-y+1/3, -y+2/3, -z+7/6'
'-x+1/3, -x+y+2/3, -z+7/6'
'-x, -y, -z'
'y, -x+y, -z'
'x-y, x, -z'
'-y, -x, z-1/2'
'-x+y, y, z-1/2'
'x, x-y, z-1/2'
'-x+2/3, -y+1/3, -z+1/3'
'y+2/3, -x+y+1/3, -z+1/3'
'x-y+2/3, x+1/3, -z+1/3'
'-y+2/3, -x+1/3, z-1/6'
'-x+y+2/3, y+1/3, z-1/6'
'x+2/3, x-y+1/3, z-1/6'
'-x+1/3, -y+2/3, -z+2/3'
'y+1/3, -x+y+2/3, -z+2/3'
'x-y+1/3, x+2/3, -z+2/3'
'-y+1/3, -x+2/3, z+1/6'
'-x+y+1/3, y+2/3, z+1/6'
'x+1/3, x-y+2/3, z+1/6'

loop_
_atom_site_label
_atom_site_type_symbol
_atom_site_fract_x
_atom_site_fract_y
_atom_site_fract_z
_atom_site_U_iso_or_equiv
_atom_site_adp_type
_atom_site_occupancy
_atom_site_symmetry_multiplicity
_atom_site_calc_flag
_atom_site_refinement_flags
Zn1 Zn 0.3333 0.6667 0.221467(6) 0.03421(13) Uani 1 3 d S
Zn2 Zn 0.359613(14) 0.584346(13) 0.260999(3) 0.03355(11) Uani 1 1 d .
N1 N 0.44921(12) 0.34215(13) 0.16590(3) 0.0468(5) Uani 1 1 d .
O1 O 0.3333 0.6667 0.25120(4) 0.0329(5) Uani 1 3 d S
O2 O 0.38177(11) 0.60353(11) 0.21113(3) 0.0440(4) Uani 1 1 d .
O3 O 0.39276(10) 0.53742(10) 0.23881(2) 0.0416(3) Uani 1 1 d .
O4 O 0.11436(10) 0.14577(10) 0.11469(2) 0.0407(3) Uani 1 1 d .
O5 O 0.17474(9) 0.07053(9) 0.10678(2) 0.0387(3) Uani 1 1 d .
C1 C 0.39688(13) 0.55177(13) 0.21969(3) 0.0397(4) Uani 1 1 d .
C2 C 0.41899(13) 0.50201(13) 0.20592(3) 0.0391(4) Uani 1 1 d .
C3 C 0.42992(14) 0.43887(14) 0.21389(3) 0.0412(4) Uani 1 1 d .
H3 H 0.4294 0.4312 0.2283 0.037(6) Uiso 1 1 calc R
C4 C 0.44161(13) 0.38704(14) 0.20068(3) 0.0410(4) Uani 1 1 d .
H4 H 0.4482 0.3434 0.2061 0.055(8) Uiso 1 1 calc R
C5 C 0.44362(13) 0.39874(14) 0.17961(3) 0.0418(5) Uani 1 1 d .
C6 C 0.43818(16) 0.46555(15) 0.17165(4) 0.0444(5) Uani 1 1 d .
H6 H 0.4432 0.4758 0.1573 0.059(8) Uiso 1 1 calc R
C7 C 0.42543(14) 0.51671(14) 0.18477(4) 0.0433(5) Uani 1 1 d .
H7 H 0.4211 0.5617 0.1794 0.040(6) Uiso 1 1 calc R
C8 C 0.51629(16) 0.32450(18) 0.16905(4) 0.0523(6) Uani 1 1 d .
H8A H 0.4936 0.2681 0.1743 0.046(7) Uiso 1 1 calc R
H8B H 0.5559 0.3640 0.1790 0.069(9) Uiso 1 1 calc R
H8C H 0.5444 0.3296 0.1559 0.090(12) Uiso 1 1 calc R
C9 C 0.17376(13) 0.13101(13) 0.11566(3) 0.0364(4) Uani 1 1 d .
C10 C 0.24618(13) 0.18732(13) 0.12830(3) 0.0373(4) Uani 1 1 d .
C11 C 0.24432(14) 0.24733(14) 0.14058(3) 0.0423(5) Uani 1 1 d .
H11 H 0.1968 0.2536 0.1404 0.048(7) Uiso 1 1 calc R
C12 C 0.31016(14) 0.29789(15) 0.15304(4) 0.0443(5) Uani 1 1 d .
H12 H 0.3067 0.3374 0.1616 0.057(8) Uiso 1 1 calc R
C13 C 0.38252(14) 0.29195(14) 0.15337(3) 0.0404(4) Uani 1 1 d .
C14 C 0.38463(14) 0.23218(15) 0.14069(4) 0.0432(5) Uani 1 1 d .
H14 H 0.4327 0.2269 0.1405 0.074(10) Uiso 1 1 calc R
C15 C 0.31781(13) 0.18093(13) 0.12851(4) 0.0409(4) Uani 1 1 d .
H15 H 0.3205 0.1406 0.1201 0.040(6) Uiso 1 1 calc R
C16 C 0.4851(11) 0.0972(10) 0.1314(2) 0.137(6) Uani 0.50 1 d PD
H16A H 0.4489 0.1189 0.1353 0.206 Uiso 0.50 1 calc PR
H16B H 0.5254 0.1084 0.1423 0.206 Uiso 0.50 1 calc PR
H16C H 0.4518 0.0374 0.1291 0.206 Uiso 0.50 1 calc PR
C17 C 0.5325(19) 0.141(3) 0.1109(3) 0.49(4) Uani 0.50 1 d PDU
H17A H 0.5680 0.2009 0.1134 0.582 Uiso 0.50 1 calc PR
H17B H 0.5686 0.1183 0.1068 0.582 Uiso 0.50 1 calc PR
C18 C 0.4710(13) 0.1264(14) 0.0935(2) 0.206(11) Uani 0.50 1 d PD
H18A H 0.4201 0.1210 0.0997 0.247 Uiso 0.50 1 calc PR
H18B H 0.4557 0.0729 0.0869 0.247 Uiso 0.50 1 calc PR
C19 C 0.501(3) 0.194(2) 0.0763(4) 0.50(4) Uani 0.50 1 d PDU
H19A H 0.4878 0.2376 0.0803 0.598 Uiso 0.50 1 calc PR
H19B H 0.5612 0.2200 0.0744 0.598 Uiso 0.50 1 calc PR
C20 C 0.4544(13) 0.1507(12) 0.05609(18) 0.177(9) Uani 0.50 1 d PD
H20A H 0.4566 0.0998 0.0531 0.213 Uiso 0.50 1 calc PR
H20B H 0.3963 0.1386 0.0560 0.213 Uiso 0.50 1 calc PR
C21 C 0.509(2) 0.2211(17) 0.0421(6) 0.32(2) Uani 0.50 1 d PDU
H21A H 0.4960 0.2655 0.0435 0.473 Uiso 0.50 1 calc PR
H21B H 0.5002 0.2015 0.0278 0.473 Uiso 0.50 1 calc PR
H21C H 0.5673 0.2421 0.0458 0.473 Uiso 0.50 1 calc PR
C22 C 0.2636(8) 0.1606(8) 0.05458(19) 0.139(8) Uani 0.50 1 d PD
H22A H 0.3184 0.1795 0.0486 0.208 Uiso 0.50 1 calc PR
H22B H 0.2217 0.1388 0.0437 0.208 Uiso 0.50 1 calc PR
H22C H 0.2514 0.1169 0.0647 0.208 Uiso 0.50 1 calc PR
C23 C 0.2627(6) 0.2307(10) 0.06484(19) 0.171(12) Uani 0.50 1 d PD
H23A H 0.2167 0.2080 0.0749 0.205 Uiso 0.50 1 calc PR
H23B H 0.2502 0.2614 0.0544 0.205 Uiso 0.50 1 calc PR
C24 C 0.3403(6) 0.2912(7) 0.07585(18) 0.099(4) Uani 0.50 1 d PD
H24A H 0.3855 0.3178 0.0656 0.118 Uiso 0.50 1 calc PR
H24B H 0.3556 0.2601 0.0855 0.118 Uiso 0.50 1 calc PR
C25 C 0.3352(8) 0.3602(7) 0.08800(17) 0.103(5) Uani 0.50 1 d PD
H25A H 0.3164 0.3886 0.0784 0.124 Uiso 0.50 1 calc PR
H25B H 0.2919 0.3332 0.0986 0.124 Uiso 0.50 1 calc PR
C26 C 0.4118(7) 0.4243(7) 0.0982(2) 0.099(4) Uani 0.50 1 d PD
H26A H 0.4561 0.4498 0.0878 0.119 Uiso 0.50 1 calc PR
H26B H 0.4292 0.3966 0.1084 0.119 Uiso 0.50 1 calc PR
C27 C 0.4056(16) 0.4936(18) 0.1092(4) 0.34(2) Uani 0.50 1 d PDU
H27A H 0.3657 0.5042 0.1020 0.506 Uiso 0.50 1 calc PR
H27B H 0.4600 0.5440 0.1092 0.506 Uiso 0.50 1 calc PR
H27C H 0.3870 0.4769 0.1234 0.506 Uiso 0.50 1 calc PR

loop_
_atom_site_aniso_label
_atom_site_aniso_U_11
_atom_site_aniso_U_22
_atom_site_aniso_U_33
_atom_site_aniso_U_23
_atom_site_aniso_U_13
_atom_site_aniso_U_12
Zn1 0.03368(15) 0.03368(15) 0.0353(2) 0.000 0.000 0.01684(8)
Zn2 0.03262(15) 0.03261(15) 0.03537(16) 0.00042(8) 0.00070(8) 0.01629(10)
N1 0.0434(10) 0.0497(11) 0.0538(11) -0.0183(9) -0.0125(8) 0.0280(9)
O1 0.0323(7) 0.0323(7) 0.0341(11) 0.000 0.000 0.0161(3)
O2 0.0526(9) 0.0478(8) 0.0419(8) -0.0016(7) 0.0021(7) 0.0328(8)
O3 0.0473(8) 0.0445(8) 0.0392(7) -0.0019(6) 0.0029(6) 0.0275(7)
O4 0.0380(7) 0.0438(8) 0.0434(8) -0.0078(6) -0.0067(6) 0.0227(7)
O5 0.0340(7) 0.0356(7) 0.0439(8) -0.0064(6) -0.0038(6) 0.0154(6)
C1 0.0376(10) 0.0383(10) 0.0421(10) -0.0022(8) -0.0005(8) 0.0181(8)
C2 0.0366(9) 0.0399(10) 0.0406(10) -0.0033(8) -0.0014(8) 0.0189(8)
C3 0.0412(10) 0.0416(11) 0.0421(10) -0.0039(8) -0.0031(8) 0.0217(9)
C4 0.0397(10) 0.0389(10) 0.0484(11) -0.0056(8) -0.0073(8) 0.0226(9)
C5 0.0380(10) 0.0424(11) 0.0474(11) -0.0124(9) -0.0077(8) 0.0219(9)
C6 0.0500(12) 0.0486(12) 0.0387(10) -0.0054(9) -0.0026(9) 0.0277(10)
C7 0.0500(12) 0.0430(11) 0.0425(11) -0.0045(8) -0.0039(9) 0.0275(10)
C8 0.0468(13) 0.0586(15) 0.0576(14) -0.0140(11) -0.0099(11) 0.0310(11)
C9 0.0364(9) 0.0375(10) 0.0353(9) -0.0004(7) 0.0001(7) 0.0184(8)
C10 0.0369(9) 0.0378(9) 0.0381(9) -0.0022(7) -0.0012(7) 0.0194(8)
C11 0.0388(10) 0.0457(11) 0.0457(11) -0.0082(9) -0.0046(8) 0.0236(9)
C12 0.0450(11) 0.0477(11) 0.0471(11) -0.0135(9) -0.0068(9) 0.0282(10)
C13 0.0397(10) 0.0419(10) 0.0422(10) -0.0075(8) -0.0048(8) 0.0223(9)
C14 0.0391(10) 0.0456(11) 0.0489(12) -0.0107(9) -0.0039(9) 0.0243(9)
C15 0.0376(10) 0.0408(10) 0.0459(11) -0.0087(8) -0.0020(8) 0.0208(9)
C16 0.221(18) 0.171(13) 0.096(7) 0.004(8) 0.009(10) 0.155(13)
C17 0.53(7) 0.42(6) 0.40(7) -0.17(5) 0.08(5) 0.16(5)
C18 0.33(2) 0.38(3) 0.099(9) 0.076(14) 0.078(13) 0.33(3)
C19 0.68(7) 0.64(7) 0.26(5) 0.26(5) 0.13(5) 0.39(6)
C20 0.34(3) 0.28(2) 0.082(7) 0.017(10) 0.027(11) 0.29(2)
C21 0.44(4) 0.30(3) 0.38(4) 0.21(3) 0.26(4) 0.31(3)
C22 0.095(8) 0.145(11) 0.073(6) 0.051(7) -0.007(6) -0.017(8)
C23 0.051(5) 0.28(2) 0.154(15) 0.168(18) 0.033(7) 0.061(9)
C24 0.051(5) 0.139(11) 0.106(10) 0.069(8) 0.021(5) 0.047(6)
C25 0.100(7) 0.150(15) 0.086(10) 0.067(8) 0.034(6) 0.082(10)
C26 0.085(7) 0.113(9) 0.108(9) 0.041(7) 0.018(6) 0.056(7)
C27 0.139(16) 0.75(6) 0.127(17) 0.04(3) 0.006(12) 0.22(3)

loop_
_atom_type_symbol
_atom_type_description
_atom_type_scat_dispersion_real
_atom_type_scat_dispersion_imag
_atom_type_scat_source
C C 0.0027 0.0015 'International Tables Vol C Tables 4.2.6.8 and 6.1.1.4'
H H 0.0000 0.0000 'International Tables Vol C Tables 4.2.6.8 and 6.1.1.4'
N N 0.0054 0.0030 'International Tables Vol C Tables 4.2.6.8 and 6.1.1.4'
O O 0.0098 0.0055 'International Tables Vol C Tables 4.2.6.8 and 6.1.1.4'
Zn Zn 0.3113 1.3305 'International Tables Vol C Tables 4.2.6.8 and 6.1.1.4'

loop_
_geom_angle_atom_site_label_1
_geom_angle_atom_site_label_2
_geom_angle_atom_site_label_3
_geom_angle
_geom_angle_site_symmetry_1
_geom_angle_site_symmetry_3
O2 Zn1 O2 108.51(5) . 3_565
O2 Zn1 O2 108.51(5) . 2_665
O2 Zn1 O2 108.51(5) 3_565 2_665
O2 Zn1 O1 110.42(5) . .
O2 Zn1 O1 110.42(5) 3_565 .
O2 Zn1 O1 110.42(5) 2_665 .
O2 Zn1 Zn2 75.71(5) . .
O2 Zn1 Zn2 116.74(5) 3_565 .
O2 Zn1 Zn2 130.50(5) 2_665 .
O1 Zn1 Zn2 35.437(9) . .
O2 Zn1 Zn2 116.74(5) . 2_665
O2 Zn1 Zn2 130.50(5) 3_565 2_665
O2 Zn1 Zn2 75.71(5) 2_665 2_665
O1 Zn1 Zn2 35.435(9) . 2_665
Zn2 Zn1 Zn2 60.280(14) . 2_665
O2 Zn1 Zn2 130.50(5) . 3_565
O2 Zn1 Zn2 75.71(5) 3_565 3_565
O2 Zn1 Zn2 116.74(5) 2_665 3_565
O1 Zn1 Zn2 35.435(9) . 3_565
Zn2 Zn1 Zn2 60.281(15) . 3_565
Zn2 Zn1 Zn2 60.278(14) 2_665 3_565
O1 Zn2 O3 112.08(8) . .
O1 Zn2 O5 110.43(5) . 34
O3 Zn2 O5 105.90(7) . 34
O1 Zn2 O4 108.86(6) . 36
O3 Zn2 O4 110.13(7) . 36
O5 Zn2 O4 109.39(7) 34 36
O1 Zn2 Zn1 35.35(7) . .
O3 Zn2 Zn1 77.02(5) . .
O5 Zn2 Zn1 118.02(5) 34 .
O4 Zn2 Zn1 127.96(5) 36 .
C13 N1 C5 119.65(18) . .
C13 N1 C8 120.75(19) . .
C5 N1 C8 117.89(19) . .
Zn1 O1 Zn2 109.21(7) . .
Zn1 O1 Zn2 109.22(7) . 3_565
Zn2 O1 Zn2 109.73(7) . 3_565
Zn1 O1 Zn2 109.22(7) . 2_665
Zn2 O1 Zn2 109.73(7) . 2_665
Zn2 O1 Zn2 109.73(7) 3_565 2_665
C1 O2 Zn1 131.66(15) . .
C1 O3 Zn2 129.35(15) . .
C9 O4 Zn2 128.94(14) . 30_455
C9 O5 Zn2 127.75(14) . 28
O2 C1 O3 125.6(2) . .
O2 C1 C2 116.6(2) . .
O3 C1 C2 117.77(19) . .
C3 C2 C7 119.9(2) . .
C3 C2 C1 120.4(2) . .
C7 C2 C1 119.61(19) . .
C4 C3 C2 119.9(2) . .
C5 C4 C3 120.2(2) . .
C4 C5 C6 119.9(2) . .
C4 C5 N1 120.6(2) . .
C6 C5 N1 119.5(2) . .
C7 C6 C5 119.9(2) . .
C6 C7 C2 119.9(2) . .
O4 C9 O5 124.70(19) . .
O4 C9 C10 117.38(19) . .
O5 C9 C10 117.91(18) . .
C11 C10 C15 118.20(19) . .
C11 C10 C9 120.67(19) . .
C15 C10 C9 121.12(19) . .
C12 C11 C10 121.1(2) . .
C11 C12 C13 121.1(2) . .
N1 C13 C14 120.7(2) . .
N1 C13 C12 121.8(2) . .
C14 C13 C12 117.5(2) . .
C15 C14 C13 120.9(2) . .
C14 C15 C10 121.1(2) . .
C18 C17 C16 111(2) . .
C17 C18 C19 117(2) . .
C20 C19 C18 107.7(18) . .
C21 C20 C19 96(2) . .
C22 C23 C24 116.6(12) . .
C23 C24 C25 115.5(10) . .
C26 C25 C24 117.6(11) . .
C25 C26 C27 116.1(15) . .

loop_
_geom_bond_atom_site_label_1
_geom_bond_atom_site_label_2
_geom_bond_distance
_geom_bond_site_symmetry_2
Zn1 O2 1.9287(15) .
Zn1 O2 1.9288(15) 3_565
Zn1 O2 1.9288(15) 2_665
Zn1 O1 1.934(2) .
Zn1 Zn2 3.1570(6) .
Zn1 Zn2 3.1573(6) 2_665
Zn1 Zn2 3.1573(6) 3_565
Zn2 O1 1.9384(9) .
Zn2 O3 1.9424(15) .
Zn2 O5 1.9431(15) 34
Zn2 O4 1.9484(16) 36
N1 C13 1.387(3) .
N1 C5 1.425(3) .
N1 C8 1.459(3) .
O1 Zn2 1.9385(9) 3_565
O1 Zn2 1.9385(9) 2_665
O2 C1 1.263(3) .
O3 C1 1.267(3) .
O4 C9 1.270(3) .
O4 Zn2 1.9484(15) 30_455
O5 C9 1.276(3) .
O5 Zn2 1.9432(15) 28
C1 C2 1.489(3) .
C2 C3 1.392(3) .
C2 C7 1.397(3) .
C3 C4 1.390(3) .
C4 C5 1.385(3) .
C5 C6 1.399(3) .
C6 C7 1.386(3) .
C9 C10 1.479(3) .
C10 C11 1.390(3) .
C10 C15 1.399(3) .
C11 C12 1.377(3) .
C12 C13 1.409(3) .
C13 C14 1.404(3) .
C14 C15 1.380(3) .
C16 C17 1.58(2) .
C17 C18 1.539(19) .
C18 C19 1.563(18) .
C19 C20 1.559(19) .
C20 C21 1.501(17) .
C22 C23 1.476(16) .
C23 C24 1.500(15) .
C24 C25 1.553(12) .
C25 C26 1.486(13) .
C26 C27 1.529(19) .
